data_7040929
loop_
_publ_author_name
'Kosanovich, Alex J.'
'Shih, Wei-Chun'
'Ram\'irez-Contreras, Rodrigo'
'Ozerov, Oleg V.'

_publ_section_title
;
 N-H cleavage as a route to new pincer complexes of high-valent rhenium.
;
_journal_issue 46
_journal_name_full 'Dalton transactions (Cambridge, England : 2003)'
_journal_page_first 18532
_journal_page_last 18540
_journal_paper_doi 10.1039/c6dt03640f
_journal_volume 45
_journal_year 2016
_chemical_formula_sum 'C30 H39 Cl N2 O P Re'
_chemical_formula_weight 696.25
_chemical_name_systematic (PNN)ReOCl
_space_group_crystal_system monoclinic
_space_group_IT_number 15
_space_group_name_Hall '-C 2yc'
_space_group_name_H-M_alt 'C 1 2/c 1'
_symmetry_space_group_name_Hall '-C 2yc'
_symmetry_space_group_name_H-M 'C 1 2/c 1'
_atom_sites_solution_hydrogens geom
_audit_creation_method SHELXL-2014/7
_audit_update_record
;
2016-09-16 deposited with the CCDC.
2016-10-17 downloaded from the CCDC.
;
_cell_angle_alpha 90
_cell_angle_beta 115.021(2)
_cell_angle_gamma 90
_cell_formula_units_Z 8
_cell_length_a 28.413(6)
_cell_length_b 10.890(2)
_cell_length_c 20.429(4)
_cell_measurement_reflns_used 9903
_cell_measurement_temperature 110(2)
_cell_measurement_theta_max 54.751
_cell_measurement_theta_min 4.401
_cell_volume 5728(2)
_computing_structure_refinement 'SHELXL-2014/7 (Sheldrick, 2014)'
_diffrn_ambient_temperature 110(2)
_diffrn_measured_fraction_theta_full 0.998
_diffrn_measured_fraction_theta_max 0.995
_diffrn_measurement_device_type 'Bruker APEX-II CCD'
_diffrn_radiation_type MoK\a
_diffrn_radiation_wavelength 0.71073
_diffrn_reflns_av_R_equivalents 0.0289
_diffrn_reflns_av_unetI/netI 0.0231
_diffrn_reflns_Laue_measured_fraction_full 0.998
_diffrn_reflns_Laue_measured_fraction_max 0.995
_diffrn_reflns_limit_h_max 36
_diffrn_reflns_limit_h_min -36
_diffrn_reflns_limit_k_max 14
_diffrn_reflns_limit_k_min -14
_diffrn_reflns_limit_l_max 26
_diffrn_reflns_limit_l_min -26
_diffrn_reflns_number 31559
_diffrn_reflns_point_group_measured_fraction_full 0.998
_diffrn_reflns_point_group_measured_fraction_max 0.995
_diffrn_reflns_theta_full 25.242
_diffrn_reflns_theta_max 27.376
_diffrn_reflns_theta_min 2.464
_exptl_absorpt_coefficient_mu 4.418
_exptl_absorpt_correction_T_max 0.7455
_exptl_absorpt_correction_T_min 0.2925
_exptl_absorpt_correction_type multi-scan
_exptl_absorpt_process_details sadabs
_exptl_crystal_colour green
_exptl_crystal_density_diffrn 1.615
_exptl_crystal_description block
_exptl_crystal_F_000 2784
_exptl_crystal_recrystallization_method 'Re-crystallisation from solvent: toluene/pentane'
_exptl_crystal_size_max 0.900
_exptl_crystal_size_mid 0.620
_exptl_crystal_size_min 0.100
_refine_diff_density_max 5.492
_refine_diff_density_min -1.859
_refine_diff_density_rms 0.126
_refine_ls_extinction_method none
_refine_ls_goodness_of_fit_ref 1.048
_refine_ls_hydrogen_treatment constr
_refine_ls_matrix_type full
_refine_ls_number_parameters 334
_refine_ls_number_reflns 6465
_refine_ls_number_restraints 0
_refine_ls_restrained_S_all 1.048
_refine_ls_R_factor_all 0.0331
_refine_ls_R_factor_gt 0.0292
_refine_ls_shift/su_max 0.002
_refine_ls_shift/su_mean 0.000
_refine_ls_structure_factor_coef Fsqd
_refine_ls_weighting_details 'w=1/[\s^2^(Fo^2^)+(0.0305P)^2^+49.4775P] where P=(Fo^2^+2Fc^2^)/3'
_refine_ls_weighting_scheme calc
_refine_ls_wR_factor_gt 0.0710
_refine_ls_wR_factor_ref 0.0729
_reflns_Friedel_coverage 0.000
_reflns_number_gt 5902
_reflns_number_total 6465
_reflns_threshold_expression 'I > 2\s(I)'
_cod_data_source_file c6dt03640f2.cif
_cod_data_source_block 4-Cl
_cod_depositor_comments 'Adding full bibliography for 7040927--7040930.cif.'
_cod_database_code 7040929
_shelx_shelxl_version_number 2014/7
_shelx_space_group_comment
;
The symmetry employed for this shelxl refinement is uniquely defined
by the following loop, which should always be used as a source of
symmetry information in preference to the above space-group names.
They are only intended as comments.
;
_shelx_estimated_absorpt_t_min 0.109
_shelx_estimated_absorpt_t_max 0.666

loop_
_space_group_symop_operation_xyz
'x, y, z'
'-x, y, -z+1/2'
'x+1/2, y+1/2, z'
'-x+1/2, y+1/2, -z+1/2'
'-x, -y, -z'
'x, -y, z-1/2'
'-x+1/2, -y+1/2, -z'
'x+1/2, -y+1/2, z-1/2'

loop_
_atom_site_label
_atom_site_type_symbol
_atom_site_fract_x
_atom_site_fract_y
_atom_site_fract_z
_atom_site_U_iso_or_equiv
_atom_site_adp_type
_atom_site_occupancy
_atom_site_site_symmetry_order
_atom_site_calc_flag
_atom_site_refinement_flags_posn
_atom_site_refinement_flags_adp
Re1 Re 0.09725(2) 0.82931(2) 0.45261(2) 0.01579(5) Uani 1 1 d . .
Cl1 Cl 0.12109(5) 0.84799(9) 0.57839(5) 0.0321(2) Uani 1 1 d . .
P1 P 0.11678(4) 1.04519(9) 0.45161(5) 0.0188(2) Uani 1 1 d . .
O1 O 0.03213(11) 0.8178(2) 0.41894(16) 0.0236(6) Uani 1 1 d . .
N1 N 0.13686(12) 0.6762(3) 0.47745(16) 0.0156(6) Uani 1 1 d . .
N2 N 0.11080(12) 0.8345(3) 0.36435(17) 0.0162(6) Uani 1 1 d . .
C1 C 0.15450(15) 0.6136(3) 0.4271(2) 0.0174(7) Uani 1 1 d . .
H1A H 0.1633 0.5273 0.4427 0.021 Uiso 1 1 calc R U
H1B H 0.1864 0.6543 0.4297 0.021 Uiso 1 1 calc R U
C2 C 0.11440(14) 0.6155(3) 0.3506(2) 0.0156(7) Uani 1 1 d . .
C3 C 0.09505(14) 0.7286(3) 0.31938(19) 0.0152(7) Uani 1 1 d . .
C4 C 0.05761(15) 0.7328(4) 0.2479(2) 0.0194(7) Uani 1 1 d . .
H4 H 0.0434 0.8094 0.2264 0.023 Uiso 1 1 calc R U
C5 C 0.04126(15) 0.6260(4) 0.2085(2) 0.0217(8) Uani 1 1 d . .
H5 H 0.0169 0.6305 0.1593 0.026 Uiso 1 1 calc R U
C6 C 0.05949(15) 0.5122(4) 0.2390(2) 0.0225(8) Uani 1 1 d . .
C7 C 0.09594(14) 0.5095(3) 0.3112(2) 0.0189(7) Uani 1 1 d . .
H7 H 0.1083 0.4324 0.3337 0.023 Uiso 1 1 calc R U
C8 C 0.04058(18) 0.3952(4) 0.1969(3) 0.0309(10) Uani 1 1 d . .
H8A H 0.0025 0.3954 0.1732 0.046 Uiso 1 1 calc R U
H8B H 0.0527 0.3249 0.2297 0.046 Uiso 1 1 calc R U
H8C H 0.0542 0.3892 0.1603 0.046 Uiso 1 1 calc R U
C9 C 0.12337(14) 0.9418(3) 0.3363(2) 0.0161(7) Uani 1 1 d . .
C10 C 0.12946(15) 1.0534(3) 0.3730(2) 0.0191(7) Uani 1 1 d . .
C11 C 0.14522(16) 1.1588(3) 0.3491(2) 0.0217(8) Uani 1 1 d . .
H11 H 0.1488 1.2335 0.3748 0.026 Uiso 1 1 calc R U
C12 C 0.15576(16) 1.1576(3) 0.2888(2) 0.0207(8) Uani 1 1 d . .
C13 C 0.14964(15) 1.0466(4) 0.2528(2) 0.0201(8) Uani 1 1 d . .
H13 H 0.1565 1.0433 0.2112 0.024 Uiso 1 1 calc R U
C14 C 0.13396(15) 0.9410(4) 0.2752(2) 0.0191(7) Uani 1 1 d . .
H14 H 0.1303 0.8669 0.2489 0.023 Uiso 1 1 calc R U
C15 C 0.17541(18) 1.2698(4) 0.2650(2) 0.0280(9) Uani 1 1 d . .
H15A H 0.1528 1.2872 0.2142 0.042 Uiso 1 1 calc R U
H15B H 0.2109 1.2548 0.2704 0.042 Uiso 1 1 calc R U
H15C H 0.1753 1.3401 0.2948 0.042 Uiso 1 1 calc R U
C16 C 0.15001(15) 0.6048(3) 0.5418(2) 0.0170(7) Uani 1 1 d . .
C17 C 0.20051(15) 0.6057(4) 0.5968(2) 0.0192(7) Uani 1 1 d . .
C18 C 0.21220(17) 0.5318(4) 0.6573(2) 0.0224(8) Uani 1 1 d . .
H18 H 0.2466 0.5315 0.6943 0.027 Uiso 1 1 calc R U
C19 C 0.17467(18) 0.4582(4) 0.6647(2) 0.0243(9) Uani 1 1 d . .
C24 C 0.1892(2) 0.3791(5) 0.7312(3) 0.0384(12) Uani 1 1 d . .
H24A H 0.1616 0.3834 0.7480 0.058 Uiso 1 1 calc R U
H24B H 0.2218 0.4088 0.7694 0.058 Uiso 1 1 calc R U
H24C H 0.1935 0.2939 0.7194 0.058 Uiso 1 1 calc R U
C25 C 0.05996(19) 1.1426(4) 0.4353(3) 0.0328(10) Uani 1 1 d . .
H25 H 0.0689 1.2279 0.4264 0.039 Uiso 1 1 calc R U
C26 C 0.0125(2) 1.1030(5) 0.3686(3) 0.0458(13) Uani 1 1 d . .
H26A H 0.0212 1.1009 0.3269 0.069 Uiso 1 1 calc R U
H26B H -0.0158 1.1614 0.3593 0.069 Uiso 1 1 calc R U
H26C H 0.0017 1.0210 0.3764 0.069 Uiso 1 1 calc R U
C27 C 0.0491(2) 1.1471(5) 0.5026(3) 0.0453(14) Uani 1 1 d . .
H27A H 0.0201 1.2030 0.4940 0.068 Uiso 1 1 calc R U
H27B H 0.0801 1.1766 0.5438 0.068 Uiso 1 1 calc R U
H27C H 0.0403 1.0647 0.5130 0.068 Uiso 1 1 calc R U
C28 C 0.17329(19) 1.1058(4) 0.5302(2) 0.0301(10) Uani 1 1 d . .
H28 H 0.1672 1.0882 0.5740 0.036 Uiso 1 1 calc R U
C29 C 0.22162(19) 1.0344(5) 0.5382(3) 0.0405(12) Uani 1 1 d . .
H29A H 0.2151 0.9462 0.5392 0.061 Uiso 1 1 calc R U
H29B H 0.2509 1.0584 0.5832 0.061 Uiso 1 1 calc R U
H29C H 0.2298 1.0527 0.4972 0.061 Uiso 1 1 calc R U
C30 C 0.1820(2) 1.2432(4) 0.5289(3) 0.0407(12) Uani 1 1 d . .
H30A H 0.1930 1.2625 0.4907 0.061 Uiso 1 1 calc R U
H30B H 0.2090 1.2691 0.5757 0.061 Uiso 1 1 calc R U
H30C H 0.1496 1.2867 0.5197 0.061 Uiso 1 1 calc R U
C23 C 0.05831(16) 0.5222(4) 0.4864(3) 0.0308(10) Uani 1 1 d . .
H23A H 0.0611 0.5115 0.4406 0.046 Uiso 1 1 calc R U
H23B H 0.0394 0.5983 0.4849 0.046 Uiso 1 1 calc R U
H23C H 0.0395 0.4523 0.4942 0.046 Uiso 1 1 calc R U
C22 C 0.24200(16) 0.6867(4) 0.5926(2) 0.0259(9) Uani 1 1 d . .
H22A H 0.2727 0.6372 0.6004 0.039 Uiso 1 1 calc R U
H22B H 0.2514 0.7504 0.6299 0.039 Uiso 1 1 calc R U
H22C H 0.2290 0.7254 0.5449 0.039 Uiso 1 1 calc R U
C21 C 0.11223(15) 0.5290(3) 0.5477(2) 0.0204(8) Uani 1 1 d . .
C20 C 0.12509(17) 0.4586(4) 0.6098(2) 0.0250(9) Uani 1 1 d . .
H20 H 0.0991 0.4094 0.6145 0.030 Uiso 1 1 calc R U

loop_
_atom_site_aniso_label
_atom_site_aniso_U_11
_atom_site_aniso_U_22
_atom_site_aniso_U_33
_atom_site_aniso_U_23
_atom_site_aniso_U_13
_atom_site_aniso_U_12
Re1 0.02445(9) 0.01022(8) 0.01768(8) 0.00145(5) 0.01375(6) 0.00250(5)
Cl1 0.0611(7) 0.0199(5) 0.0198(5) 0.0009(4) 0.0215(5) 0.0080(5)
P1 0.0295(5) 0.0110(4) 0.0227(5) -0.0007(4) 0.0176(4) 0.0010(4)
O1 0.0299(15) 0.0185(14) 0.0288(15) 0.0035(11) 0.0186(13) 0.0038(11)
N1 0.0202(15) 0.0139(15) 0.0149(14) 0.0013(11) 0.0095(12) 0.0018(12)
N2 0.0234(16) 0.0107(14) 0.0180(15) 0.0009(11) 0.0120(13) 0.0013(12)
C1 0.0213(18) 0.0143(17) 0.0208(18) 0.0007(14) 0.0129(15) 0.0043(14)
C2 0.0183(17) 0.0130(17) 0.0207(17) -0.0003(14) 0.0133(15) 0.0006(13)
C3 0.0176(17) 0.0141(17) 0.0183(17) -0.0019(14) 0.0118(14) 0.0003(14)
C4 0.0206(18) 0.0173(18) 0.0220(18) 0.0013(15) 0.0105(16) 0.0027(15)
C5 0.0191(18) 0.024(2) 0.0200(18) -0.0045(15) 0.0065(15) -0.0006(15)
C6 0.0232(19) 0.0180(19) 0.030(2) -0.0061(16) 0.0146(17) -0.0021(15)
C7 0.0210(18) 0.0142(17) 0.0256(19) 0.0013(15) 0.0139(15) 0.0018(14)
C8 0.031(2) 0.023(2) 0.035(2) -0.0107(18) 0.011(2) -0.0048(18)
C9 0.0180(17) 0.0127(17) 0.0184(17) 0.0030(13) 0.0084(15) 0.0031(13)
C10 0.0257(19) 0.0156(18) 0.0196(18) 0.0015(14) 0.0131(16) 0.0024(15)
C11 0.031(2) 0.0134(18) 0.0230(19) 0.0019(14) 0.0135(17) 0.0000(15)
C12 0.0247(19) 0.0156(18) 0.0240(19) 0.0060(15) 0.0124(16) 0.0014(15)
C13 0.0235(19) 0.0218(19) 0.0166(17) 0.0054(14) 0.0100(15) 0.0035(15)
C14 0.026(2) 0.0166(18) 0.0166(17) 0.0026(14) 0.0112(15) 0.0032(15)
C15 0.040(2) 0.019(2) 0.032(2) 0.0027(17) 0.023(2) -0.0045(18)
C16 0.0251(19) 0.0114(16) 0.0197(17) 0.0023(13) 0.0146(15) 0.0020(14)
C17 0.026(2) 0.0171(18) 0.0199(18) 0.0002(14) 0.0146(16) 0.0009(15)
C18 0.031(2) 0.0204(19) 0.0187(18) 0.0030(15) 0.0139(17) 0.0058(16)
C19 0.043(2) 0.0155(18) 0.026(2) 0.0051(15) 0.0266(19) 0.0090(17)
C24 0.058(3) 0.034(3) 0.038(3) 0.018(2) 0.035(2) 0.016(2)
C25 0.046(3) 0.0127(19) 0.055(3) 0.0077(19) 0.036(2) 0.0088(18)
C26 0.039(3) 0.031(3) 0.067(4) 0.023(3) 0.022(3) 0.017(2)
C27 0.061(3) 0.027(2) 0.076(4) -0.002(2) 0.057(3) 0.005(2)
C28 0.045(3) 0.024(2) 0.026(2) -0.0086(17) 0.019(2) -0.0092(19)
C29 0.036(3) 0.033(3) 0.043(3) -0.004(2) 0.008(2) -0.003(2)
C30 0.059(3) 0.024(2) 0.046(3) -0.016(2) 0.029(3) -0.013(2)
C23 0.021(2) 0.029(2) 0.045(3) 0.008(2) 0.0155(19) -0.0028(17)
C22 0.024(2) 0.029(2) 0.0209(19) 0.0043(16) 0.0054(16) -0.0035(17)
C21 0.0245(19) 0.0119(17) 0.031(2) 0.0000(15) 0.0175(17) 0.0018(14)
C20 0.036(2) 0.0136(18) 0.039(2) 0.0041(16) 0.029(2) 0.0037(16)

loop_
_atom_type_symbol
_atom_type_description
_atom_type_scat_dispersion_real
_atom_type_scat_dispersion_imag
_atom_type_scat_source
C C 0.0033 0.0016 'International Tables Vol C Tables 4.2.6.8 and 6.1.1.4'
H H 0.0000 0.0000 'International Tables Vol C Tables 4.2.6.8 and 6.1.1.4'
N N 0.0061 0.0033 'International Tables Vol C Tables 4.2.6.8 and 6.1.1.4'
O O 0.0106 0.0060 'International Tables Vol C Tables 4.2.6.8 and 6.1.1.4'
P P 0.1023 0.0942 'International Tables Vol C Tables 4.2.6.8 and 6.1.1.4'
Cl Cl 0.1484 0.1585 'International Tables Vol C Tables 4.2.6.8 and 6.1.1.4'
Re Re -1.0185 7.2310 'International Tables Vol C Tables 4.2.6.8 and 6.1.1.4'

loop_
_geom_angle_atom_site_label_1
_geom_angle_atom_site_label_2
_geom_angle_atom_site_label_3
_geom_angle
O1 Re1 N1 117.05(13)
O1 Re1 N2 103.38(13)
N1 Re1 N2 87.07(12)
O1 Re1 Cl1 102.12(10)
N1 Re1 Cl1 85.57(9)
N2 Re1 Cl1 154.07(10)
O1 Re1 P1 106.59(10)
N1 Re1 P1 136.28(10)
N2 Re1 P1 80.34(9)
Cl1 Re1 P1 87.96(4)
C10 P1 C25 107.6(2)
C10 P1 C28 109.3(2)
C25 P1 C28 108.9(2)
C10 P1 Re1 100.97(13)
C25 P1 Re1 112.04(15)
C28 P1 Re1 117.30(15)
C16 N1 C1 110.7(3)
C16 N1 Re1 126.8(2)
C1 N1 Re1 122.5(2)
C9 N2 C3 118.3(3)
C9 N2 Re1 124.6(2)
C3 N2 Re1 115.5(2)
N1 C1 C2 112.7(3)
N1 C1 H1A 109.0
C2 C1 H1A 109.0
N1 C1 H1B 109.0
C2 C1 H1B 109.0
H1A C1 H1B 107.8
C7 C2 C3 119.7(3)
C7 C2 C1 122.2(3)
C3 C2 C1 118.1(3)
C2 C3 C4 119.2(3)
C2 C3 N2 117.8(3)
C4 C3 N2 122.7(3)
C5 C4 C3 120.1(4)
C5 C4 H4 119.9
C3 C4 H4 119.9
C4 C5 C6 121.5(4)
C4 C5 H5 119.2
C6 C5 H5 119.2
C5 C6 C7 117.6(4)
C5 C6 C8 121.7(4)
C7 C6 C8 120.8(4)
C2 C7 C6 121.9(4)
C2 C7 H7 119.1
C6 C7 H7 119.1
C6 C8 H8A 109.5
C6 C8 H8B 109.5
H8A C8 H8B 109.5
C6 C8 H8C 109.5
H8A C8 H8C 109.5
H8B C8 H8C 109.5
C10 C9 C14 117.2(3)
C10 C9 N2 119.8(3)
C14 C9 N2 122.8(3)
C11 C10 C9 120.9(3)
C11 C10 P1 124.9(3)
C9 C10 P1 114.2(3)
C12 C11 C10 121.7(4)
C12 C11 H11 119.1
C10 C11 H11 119.1
C11 C12 C13 117.0(3)
C11 C12 C15 121.9(4)
C13 C12 C15 121.0(4)
C14 C13 C12 122.5(3)
C14 C13 H13 118.7
C12 C13 H13 118.7
C13 C14 C9 120.6(4)
C13 C14 H14 119.7
C9 C14 H14 119.7
C12 C15 H15A 109.5
C12 C15 H15B 109.5
H15A C15 H15B 109.5
C12 C15 H15C 109.5
H15A C15 H15C 109.5
H15B C15 H15C 109.5
C17 C16 C21 120.0(3)
C17 C16 N1 120.8(3)
C21 C16 N1 119.1(3)
C18 C17 C16 119.1(4)
C18 C17 C22 119.4(4)
C16 C17 C22 121.5(3)
C17 C18 C19 121.5(4)
C17 C18 H18 119.2
C19 C18 H18 119.2
C20 C19 C18 118.4(4)
C20 C19 C24 121.9(4)
C18 C19 C24 119.7(4)
C19 C24 H24A 109.5
C19 C24 H24B 109.5
H24A C24 H24B 109.5
C19 C24 H24C 109.5
H24A C24 H24C 109.5
H24B C24 H24C 109.5
C26 C25 C27 112.1(4)
C26 C25 P1 112.0(3)
C27 C25 P1 110.5(4)
C26 C25 H25 107.3
C27 C25 H25 107.3
P1 C25 H25 107.3
C25 C26 H26A 109.5
C25 C26 H26B 109.5
H26A C26 H26B 109.5
C25 C26 H26C 109.5
H26A C26 H26C 109.5
H26B C26 H26C 109.5
C25 C27 H27A 109.5
C25 C27 H27B 109.5
H27A C27 H27B 109.5
C25 C27 H27C 109.5
H27A C27 H27C 109.5
H27B C27 H27C 109.5
C30 C28 C29 111.0(4)
C30 C28 P1 115.2(4)
C29 C28 P1 108.9(3)
C30 C28 H28 107.1
C29 C28 H28 107.1
P1 C28 H28 107.1
C28 C29 H29A 109.5
C28 C29 H29B 109.5
H29A C29 H29B 109.5
C28 C29 H29C 109.5
H29A C29 H29C 109.5
H29B C29 H29C 109.5
C28 C30 H30A 109.5
C28 C30 H30B 109.5
H30A C30 H30B 109.5
C28 C30 H30C 109.5
H30A C30 H30C 109.5
H30B C30 H30C 109.5
C21 C23 H23A 109.5
C21 C23 H23B 109.5
H23A C23 H23B 109.5
C21 C23 H23C 109.5
H23A C23 H23C 109.5
H23B C23 H23C 109.5
C17 C22 H22A 109.5
C17 C22 H22B 109.5
H22A C22 H22B 109.5
C17 C22 H22C 109.5
H22A C22 H22C 109.5
H22B C22 H22C 109.5
C20 C21 C16 119.2(4)
C20 C21 C23 120.7(4)
C16 C21 C23 120.1(4)
C19 C20 C21 121.8(4)
C19 C20 H20 119.1
C21 C20 H20 119.1

loop_
_geom_bond_atom_site_label_1
_geom_bond_atom_site_label_2
_geom_bond_distance
Re1 O1 1.684(3)
Re1 N1 1.955(3)
Re1 N2 1.998(3)
Re1 Cl1 2.3728(11)
Re1 P1 2.4177(11)
P1 C10 1.791(4)
P1 C25 1.841(4)
P1 C28 1.846(5)
N1 C16 1.435(5)
N1 C1 1.486(4)
N2 C9 1.412(5)
N2 C3 1.424(5)
C1 C2 1.495(5)
C1 H1A 0.9900
C1 H1B 0.9900
C2 C7 1.378(5)
C2 C3 1.389(5)
C3 C4 1.397(5)
C4 C5 1.378(5)
C4 H4 0.9500
C5 C6 1.385(6)
C5 H5 0.9500
C6 C7 1.398(6)
C6 C8 1.504(5)
C7 H7 0.9500
C8 H8A 0.9800
C8 H8B 0.9800
C8 H8C 0.9800
C9 C10 1.399(5)
C9 C14 1.404(5)
C10 C11 1.393(5)
C11 C12 1.384(5)
C11 H11 0.9500
C12 C13 1.387(6)
C12 C15 1.507(5)
C13 C14 1.379(5)
C13 H13 0.9500
C14 H14 0.9500
C15 H15A 0.9800
C15 H15B 0.9800
C15 H15C 0.9800
C16 C17 1.398(6)
C16 C21 1.399(5)
C17 C18 1.392(5)
C17 C22 1.504(6)
C18 C19 1.392(6)
C18 H18 0.9500
C19 C20 1.380(6)
C19 C24 1.512(6)
C24 H24A 0.9800
C24 H24B 0.9800
C24 H24C 0.9800
C25 C26 1.519(8)
C25 C27 1.531(7)
C25 H25 1.0000
C26 H26A 0.9800
C26 H26B 0.9800
C26 H26C 0.9800
C27 H27A 0.9800
C27 H27B 0.9800
C27 H27C 0.9800
C28 C30 1.518(6)
C28 C29 1.526(7)
C28 H28 1.0000
C29 H29A 0.9800
C29 H29B 0.9800
C29 H29C 0.9800
C30 H30A 0.9800
C30 H30B 0.9800
C30 H30C 0.9800
C23 C21 1.516(6)
C23 H23A 0.9800
C23 H23B 0.9800
C23 H23C 0.9800
C22 H22A 0.9800
C22 H22B 0.9800
C22 H22C 0.9800
C21 C20 1.391(6)
C20 H20 0.9500

loop_
_geom_torsion_atom_site_label_1
_geom_torsion_atom_site_label_2
_geom_torsion_atom_site_label_3
_geom_torsion_atom_site_label_4
_geom_torsion
C16 N1 C1 C2 135.7(3)
Re1 N1 C1 C2 -40.6(4)
N1 C1 C2 C7 -123.1(4)
N1 C1 C2 C3 56.0(4)
C7 C2 C3 C4 -1.0(5)
C1 C2 C3 C4 179.9(3)
C7 C2 C3 N2 173.1(3)
C1 C2 C3 N2 -6.1(5)
C9 N2 C3 C2 138.1(3)
Re1 N2 C3 C2 -55.6(4)
C9 N2 C3 C4 -48.0(5)
Re1 N2 C3 C4 118.2(3)
C2 C3 C4 C5 -1.7(5)
N2 C3 C4 C5 -175.5(3)
C3 C4 C5 C6 2.8(6)
C4 C5 C6 C7 -1.1(6)
C4 C5 C6 C8 178.2(4)
C3 C2 C7 C6 2.6(5)
C1 C2 C7 C6 -178.2(3)
C5 C6 C7 C2 -1.6(6)
C8 C6 C7 C2 179.1(4)
C3 N2 C9 C10 168.0(3)
Re1 N2 C9 C10 3.1(5)
C3 N2 C9 C14 -16.8(5)
Re1 N2 C9 C14 178.3(3)
C14 C9 C10 C11 0.2(6)
N2 C9 C10 C11 175.7(4)
C14 C9 C10 P1 -178.5(3)
N2 C9 C10 P1 -3.0(5)
C25 P1 C10 C11 65.5(4)
C28 P1 C10 C11 -52.7(4)
Re1 P1 C10 C11 -176.9(3)
C25 P1 C10 C9 -115.9(3)
C28 P1 C10 C9 125.9(3)
Re1 P1 C10 C9 1.7(3)
C9 C10 C11 C12 -0.4(6)
P1 C10 C11 C12 178.1(3)
C10 C11 C12 C13 0.4(6)
C10 C11 C12 C15 -176.8(4)
C11 C12 C13 C14 -0.2(6)
C15 C12 C13 C14 177.1(4)
C12 C13 C14 C9 0.0(6)
C10 C9 C14 C13 0.0(6)
N2 C9 C14 C13 -175.4(3)
C1 N1 C16 C17 78.9(4)
Re1 N1 C16 C17 -105.0(4)
C1 N1 C16 C21 -98.0(4)
Re1 N1 C16 C21 78.1(4)
C21 C16 C17 C18 -0.8(5)
N1 C16 C17 C18 -177.7(3)
C21 C16 C17 C22 -179.4(4)
N1 C16 C17 C22 3.7(6)
C16 C17 C18 C19 -0.8(6)
C22 C17 C18 C19 177.9(4)
C17 C18 C19 C20 0.9(6)
C17 C18 C19 C24 179.8(4)
C10 P1 C25 C26 58.1(4)
C28 P1 C25 C26 176.5(3)
Re1 P1 C25 C26 -52.0(4)
C10 P1 C25 C27 -176.1(3)
C28 P1 C25 C27 -57.7(4)
Re1 P1 C25 C27 73.8(4)
C10 P1 C28 C30 69.4(4)
C25 P1 C28 C30 -48.0(4)
Re1 P1 C28 C30 -176.6(3)
C10 P1 C28 C29 -56.1(4)
C25 P1 C28 C29 -173.4(3)
Re1 P1 C28 C29 58.0(4)
C17 C16 C21 C20 2.3(5)
N1 C16 C21 C20 179.2(3)
C17 C16 C21 C23 -176.5(4)
N1 C16 C21 C23 0.5(5)
C18 C19 C20 C21 0.7(6)
C24 C19 C20 C21 -178.3(4)
C16 C21 C20 C19 -2.2(6)
C23 C21 C20 C19 176.5(4)
